data_4126464
loop_
_publ_author_name
'Liniger, Marc'
'Liu, Yiyang'
'Stoltz, Brian M.'

_publ_section_title
;
 Sequential Ruthenium Catalysis for Olefin Isomerization and Oxidation:
 Application to the Synthesis of Unusual Amino Acids.
;
_journal_name_full 'Journal of the American Chemical Society'
_journal_paper_doi 10.1021/jacs.7b08496
_journal_year 2017
_chemical_formula_moiety 'C13 H17 N O3'
_chemical_formula_sum 'C13 H17 N O3'
_chemical_formula_weight 235.27
_space_group_crystal_system monoclinic
_space_group_IT_number 14
_space_group_name_Hall '-P 2ybc'
_space_group_name_H-M_alt 'P 1 21/c 1'
_symmetry_space_group_name_Hall '-P 2ybc'
_symmetry_space_group_name_H-M 'P 1 21/c 1'
_atom_sites_solution_hydrogens difmap
_atom_sites_solution_primary direct
_audit_creation_date 2015-03-03
_audit_creation_method
;
Olex2 1.2
(compiled 2015.01.26 svn.r3150 for OlexSys, GUI svn.r4998),
 SHELXL-2014,
 and manual edit
;
_cell_angle_alpha 90
_cell_angle_beta 114.106(2)
_cell_angle_gamma 90
_cell_formula_units_Z 4
_cell_length_a 10.3502(5)
_cell_length_b 12.3986(5)
_cell_length_c 10.6650(5)
_cell_measurement_reflns_used 9979
_cell_measurement_temperature 100
_cell_measurement_theta_max 38.50
_cell_measurement_theta_min 2.66
_cell_volume 1249.26(10)
_computing_cell_refinement 'SAINT V8.34A (Bruker-AXS, 2007)'
_computing_data_collection 'APEX2 2014.9-0 (Bruker-AXS, 2007)'
_computing_data_reduction 'SAINT V8.34A (Bruker-AXS, 2007)'
_computing_molecular_graphics 'DIAMOND 3 (Crystal Impact, 1999)'
_computing_publication_material 'Olex2 (Dolomanov et al., 2009)'
_computing_structure_refinement 'SHELXL-2014/6 (Sheldrick, 2014)'
_computing_structure_solution 'XT-2014/4 (Sheldrick, 2012)'
_diffrn_ambient_temperature 100
_diffrn_detector_area_resol_mean 8.33
_diffrn_measured_fraction_theta_full 1.000
_diffrn_measured_fraction_theta_max 0.968
_diffrn_measurement_device_type 'Bruker KAPPA APEX II ccd'
_diffrn_measurement_method '\w and \f scans'
_diffrn_radiation_monochromator graphite
_diffrn_radiation_type MoK\a
_diffrn_radiation_wavelength 0.71073
_diffrn_reflns_av_R_equivalents 0.0462
_diffrn_reflns_av_unetI/netI 0.0305
_diffrn_reflns_Laue_measured_fraction_full 1.000
_diffrn_reflns_Laue_measured_fraction_max 0.968
_diffrn_reflns_limit_h_max 18
_diffrn_reflns_limit_h_min -18
_diffrn_reflns_limit_k_max 22
_diffrn_reflns_limit_k_min -22
_diffrn_reflns_limit_l_max 19
_diffrn_reflns_limit_l_min -19
_diffrn_reflns_number 72079
_diffrn_reflns_point_group_measured_fraction_full 1.000
_diffrn_reflns_point_group_measured_fraction_max 0.968
_diffrn_reflns_theta_full 25.000
_diffrn_reflns_theta_max 40.253
_diffrn_reflns_theta_min 2.660
_diffrn_source 'sealed tube'
_diffrn_source_current 30
_diffrn_source_power 1.5
_diffrn_source_target Mo
_diffrn_source_voltage 50
_diffrn_standards_number 0
_exptl_absorpt_coefficient_mu 0.089
_exptl_absorpt_correction_T_max 1.0000
_exptl_absorpt_correction_T_min 0.9176
_exptl_absorpt_correction_type multi-scan
_exptl_absorpt_process_details
;
SADABS-2014/4 (Bruker,2014/4) was used for absorption correction.
wR2(int) was 0.0591 before and 0.0507 after correction.
The Ratio of minimum to maximum transmission is 0.9176.
The \l/2 correction factor is 0.00150.
;
_exptl_crystal_colour colourless
_exptl_crystal_density_diffrn 1.251
_exptl_crystal_description plate
_exptl_crystal_F_000 504
_exptl_crystal_size_max 0.43
_exptl_crystal_size_mid 0.35
_exptl_crystal_size_min 0.09
_refine_diff_density_max 0.661
_refine_diff_density_min -0.262
_refine_diff_density_rms 0.068
_refine_ls_extinction_method none
_refine_ls_goodness_of_fit_ref 1.037
_refine_ls_hydrogen_treatment refall
_refine_ls_matrix_type full
_refine_ls_number_parameters 222
_refine_ls_number_reflns 7619
_refine_ls_number_restraints 0
_refine_ls_restrained_S_all 1.037
_refine_ls_R_factor_all 0.0721
_refine_ls_R_factor_gt 0.0461
_refine_ls_shift/su_max 0.001
_refine_ls_shift/su_mean 0.000
_refine_ls_structure_factor_coef Fsqd
_refine_ls_weighting_details 'w=1/[\s^2^(Fo^2^)+(0.0741P)^2^+0.1552P] where P=(Fo^2^+2Fc^2^)/3'
_refine_ls_weighting_scheme calc
_refine_ls_wR_factor_gt 0.1186
_refine_ls_wR_factor_ref 0.1331
_reflns_Friedel_coverage 0.000
_reflns_number_gt 5599
_reflns_number_total 7619
_reflns_threshold_expression 'I > 2\s(I)'
_cod_data_source_file ja7b08496_si_007.cif
_cod_data_source_block a14415
_cod_original_cell_volume 1249.27(10)
_cod_database_code 4126464
_shelxl_version_number 2014/6
_shelx_space_group_comment
;
The symmetry employed for this shelxl refinement is uniquely defined
by the following loop, which should always be used as a source of
symmetry information in preference to the above space-group names.
They are only intended as comments.
;
_shelx_estimated_absorpt_t_max 0.992
_shelx_estimated_absorpt_t_min 0.963
_olex2_refinement_description
;
;
_olex2_submission_special_instructions 'No special instructions were received'

loop_
_space_group_symop_operation_xyz
'x, y, z'
'-x, y+1/2, -z+1/2'
'-x, -y, -z'
'x, -y-1/2, z-1/2'

loop_
_atom_site_label
_atom_site_type_symbol
_atom_site_fract_x
_atom_site_fract_y
_atom_site_fract_z
_atom_site_U_iso_or_equiv
_atom_site_adp_type
_atom_site_occupancy
_atom_site_site_symmetry_order
_atom_site_calc_flag
O1 O 0.47590(6) 0.13367(4) 0.59856(5) 0.01825(10) Uani 1 1 d
O2 O 0.51655(6) 0.50669(4) 0.64460(5) 0.01748(10) Uani 1 1 d
O3 O 0.62532(6) 0.45136(4) 0.86279(5) 0.01871(10) Uani 1 1 d
H3 H 0.5970(18) 0.5199(14) 0.8821(18) 0.056(5) Uiso 1 1 d
N1 N 0.51375(6) 0.30479(4) 0.55038(6) 0.01310(9) Uani 1 1 d
H1 H 0.4935(13) 0.3539(11) 0.4916(13) 0.026(3) Uiso 1 1 d
C1 C 0.33799(7) 0.19832(5) 0.37111(7) 0.01354(10) Uani 1 1 d
C2 C 0.30307(8) 0.09516(5) 0.31562(7) 0.01860(12) Uani 1 1 d
H2 H 0.3463(13) 0.0319(11) 0.3764(14) 0.031(3) Uiso 1 1 d
C3 C 0.21034(9) 0.08194(6) 0.17882(8) 0.02258(14) Uani 1 1 d
H3A H 0.1895(14) 0.0094(11) 0.1421(14) 0.034(3) Uiso 1 1 d
C4 C 0.15073(8) 0.17079(6) 0.09651(8) 0.02177(13) Uani 1 1 d
H4 H 0.0846(14) 0.1596(11) 0.0005(14) 0.034(3) Uiso 1 1 d
C5 C 0.18199(9) 0.27395(6) 0.15224(9) 0.02528(16) Uani 1 1 d
H5 H 0.1406(15) 0.3383(12) 0.0931(15) 0.038(4) Uiso 1 1 d
C6 C 0.27458(8) 0.28762(6) 0.28879(8) 0.02246(14) Uani 1 1 d
H6 H 0.2943(14) 0.3634(11) 0.3269(14) 0.034(3) Uiso 1 1 d
C7 C 0.44630(7) 0.20961(5) 0.51544(6) 0.01306(10) Uani 1 1 d
C8 C 0.61824(6) 0.32878(4) 0.68825(6) 0.01198(10) Uani 1 1 d
H8 H 0.6090(12) 0.2742(9) 0.7496(11) 0.016(2) Uiso 1 1 d
C9 C 0.58053(6) 0.43860(5) 0.72855(6) 0.01238(10) Uani 1 1 d
C10 C 0.77249(7) 0.32476(5) 0.69612(7) 0.01383(10) Uani 1 1 d
C11 C 0.80541(9) 0.20721(6) 0.67484(9) 0.02187(14) Uani 1 1 d
H11A H 0.8043(15) 0.1642(12) 0.7499(15) 0.038(4) Uiso 1 1 d
H11B H 0.9021(15) 0.2041(11) 0.6810(14) 0.033(3) Uiso 1 1 d
H11C H 0.7398(14) 0.1795(10) 0.5869(14) 0.030(3) Uiso 1 1 d
C12 C 0.87981(8) 0.36246(7) 0.83647(8) 0.02373(14) Uani 1 1 d
H12A H 0.8699(14) 0.4388(11) 0.8526(14) 0.034(3) Uiso 1 1 d
H12B H 0.9794(14) 0.3509(11) 0.8456(14) 0.030(3) Uiso 1 1 d
H12C H 0.8678(15) 0.3242(12) 0.9084(15) 0.037(4) Uiso 1 1 d
C13 C 0.78535(8) 0.39511(6) 0.58371(8) 0.02101(13) Uani 1 1 d
H13A H 0.7243(14) 0.3663(11) 0.4892(14) 0.031(3) Uiso 1 1 d
H13B H 0.8835(14) 0.3912(10) 0.5903(13) 0.028(3) Uiso 1 1 d
H13C H 0.7598(15) 0.4710(12) 0.5955(15) 0.039(4) Uiso 1 1 d

loop_
_atom_site_aniso_label
_atom_site_aniso_U_11
_atom_site_aniso_U_22
_atom_site_aniso_U_33
_atom_site_aniso_U_23
_atom_site_aniso_U_13
_atom_site_aniso_U_12
O1 0.0236(2) 0.01165(18) 0.0171(2) 0.00407(15) 0.00584(18) -0.00287(16)
O2 0.0250(2) 0.01211(17) 0.0137(2) 0.00304(14) 0.00624(18) 0.00526(16)
O3 0.0264(2) 0.0160(2) 0.01082(19) -0.00074(15) 0.00466(17) 0.00776(17)
N1 0.0166(2) 0.00907(17) 0.0109(2) 0.00103(14) 0.00286(17) -0.00086(15)
C1 0.0139(2) 0.0111(2) 0.0145(2) -0.00059(17) 0.00468(19) -0.00076(17)
C2 0.0228(3) 0.0126(2) 0.0176(3) -0.00236(19) 0.0053(2) 0.0002(2)
C3 0.0264(3) 0.0182(3) 0.0192(3) -0.0058(2) 0.0054(3) -0.0010(2)
C4 0.0192(3) 0.0258(3) 0.0163(3) -0.0018(2) 0.0032(2) -0.0031(2)
C5 0.0222(3) 0.0212(3) 0.0209(3) 0.0047(2) -0.0029(3) -0.0031(2)
C6 0.0216(3) 0.0138(2) 0.0215(3) 0.0019(2) -0.0019(2) -0.0019(2)
C7 0.0152(2) 0.00992(19) 0.0136(2) 0.00046(17) 0.00546(19) -0.00062(16)
C8 0.0153(2) 0.00923(19) 0.0102(2) 0.00066(16) 0.00406(18) 0.00080(16)
C9 0.0147(2) 0.0109(2) 0.0113(2) 0.00050(16) 0.00495(18) 0.00110(16)
C10 0.0145(2) 0.0129(2) 0.0128(2) 0.00078(17) 0.00431(19) 0.00241(17)
C11 0.0239(3) 0.0156(2) 0.0269(3) -0.0004(2) 0.0112(3) 0.0062(2)
C12 0.0165(3) 0.0322(4) 0.0176(3) -0.0057(3) 0.0019(2) 0.0011(2)
C13 0.0194(3) 0.0222(3) 0.0233(3) 0.0075(2) 0.0106(2) 0.0027(2)

loop_
_atom_type_symbol
_atom_type_description
_atom_type_scat_dispersion_real
_atom_type_scat_dispersion_imag
_atom_type_scat_source
C C 0.0033 0.0016 'International Tables Vol C Tables 4.2.6.8 and 6.1.1.4'
H H 0.0000 0.0000 'International Tables Vol C Tables 4.2.6.8 and 6.1.1.4'
N N 0.0061 0.0033 'International Tables Vol C Tables 4.2.6.8 and 6.1.1.4'
O O 0.0106 0.0060 'International Tables Vol C Tables 4.2.6.8 and 6.1.1.4'

loop_
_exptl_crystal_face_index_h
_exptl_crystal_face_index_k
_exptl_crystal_face_index_l
_exptl_crystal_face_perp_dist
1.00 0.00 0.00 0.0150
-1.00 0.00 0.00 0.0440
1.00 0.00 -1.00 0.1550
-1.00 0.00 2.00 0.1660
2.00 -7.00 -1.00 0.1010
2.00 7.00 -2.00 0.1330
1.00 0.00 -2.00 0.1950
0.00 5.00 2.00 0.2360

loop_
_geom_angle_atom_site_label_1
_geom_angle_atom_site_label_2
_geom_angle_atom_site_label_3
_geom_angle
C9 O3 H3 109.8(10)
C7 N1 H1 119.2(9)
C7 N1 C8 123.14(5)
C8 N1 H1 117.6(9)
C2 C1 C6 119.08(6)
C2 C1 C7 118.59(6)
C6 C1 C7 122.29(5)
C1 C2 H2 118.4(8)
C3 C2 C1 120.14(6)
C3 C2 H2 121.5(8)
C2 C3 H3A 118.5(8)
C4 C3 C2 120.58(7)
C4 C3 H3A 120.9(8)
C3 C4 H4 119.2(8)
C3 C4 C5 119.61(7)
C5 C4 H4 121.1(8)
C4 C5 H5 120.0(8)
C6 C5 C4 120.04(7)
C6 C5 H5 119.9(9)
C1 C6 H6 121.2(8)
C5 C6 C1 120.50(6)
C5 C6 H6 118.3(8)
O1 C7 N1 121.24(6)
O1 C7 C1 121.74(5)
N1 C7 C1 116.99(5)
N1 C8 H8 107.5(7)
N1 C8 C9 107.26(5)
N1 C8 C10 111.61(5)
C9 C8 H8 109.0(6)
C9 C8 C10 112.71(5)
C10 C8 H8 108.7(7)
O2 C9 O3 124.12(6)
O2 C9 C8 122.61(6)
O3 C9 C8 113.26(5)
C11 C10 C8 107.79(5)
C12 C10 C8 111.12(6)
C12 C10 C11 108.60(6)
C12 C10 C13 109.38(6)
C13 C10 C8 110.66(5)
C13 C10 C11 109.24(6)
C10 C11 H11A 108.9(9)
C10 C11 H11B 108.1(8)
C10 C11 H11C 111.7(8)
H11A C11 H11B 106.3(12)
H11A C11 H11C 111.5(12)
H11B C11 H11C 110.2(11)
C10 C12 H12A 112.5(8)
C10 C12 H12B 110.9(8)
C10 C12 H12C 110.8(9)
H12A C12 H12B 107.4(11)
H12A C12 H12C 106.5(12)
H12B C12 H12C 108.5(11)
C10 C13 H13A 111.1(8)
C10 C13 H13B 109.3(7)
C10 C13 H13C 109.0(9)
H13A C13 H13B 105.0(10)
H13A C13 H13C 111.6(11)
H13B C13 H13C 110.7(11)

loop_
_geom_bond_atom_site_label_1
_geom_bond_atom_site_label_2
_geom_bond_distance
O1 C7 1.2427(8)
O2 C9 1.2119(7)
O3 H3 0.949(18)
O3 C9 1.3219(8)
N1 H1 0.837(13)
N1 C7 1.3441(8)
N1 C8 1.4564(8)
C1 C2 1.3935(9)
C1 C6 1.3988(9)
C1 C7 1.4953(9)
C2 H2 0.999(13)
C2 C3 1.3902(10)
C3 H3A 0.970(14)
C3 C4 1.3866(11)
C4 H4 0.982(14)
C4 C5 1.3916(11)
C5 H5 0.999(15)
C5 C6 1.3885(11)
C6 H6 1.011(14)
C8 H8 0.973(11)
C8 C9 1.5258(8)
C8 C10 1.5649(9)
C10 C11 1.5346(9)
C10 C12 1.5279(10)
C10 C13 1.5317(10)
C11 H11A 0.966(15)
C11 H11B 0.977(14)
C11 H11C 0.969(14)
C12 H12A 0.975(14)
C12 H12B 1.005(13)
C12 H12C 0.952(15)
C13 H13A 1.012(14)
C13 H13B 0.991(13)
C13 H13C 0.998(14)

loop_
_geom_hbond_atom_site_label_D
_geom_hbond_atom_site_label_H
_geom_hbond_atom_site_label_A
_geom_hbond_distance_DH
_geom_hbond_distance_HA
_geom_hbond_distance_DA
_geom_hbond_angle_DHA
_geom_hbond_site_symmetry_A
O3 H3 O1 0.949(18) 1.652(18) 2.5942(7) 171.7(16) 2_656

loop_
_geom_torsion_atom_site_label_1
_geom_torsion_atom_site_label_2
_geom_torsion_atom_site_label_3
_geom_torsion_atom_site_label_4
_geom_torsion
N1 C8 C9 O2 -26.48(8)
N1 C8 C9 O3 153.92(5)
N1 C8 C10 C11 -67.58(6)
N1 C8 C10 C12 173.54(5)
N1 C8 C10 C13 51.82(7)
C1 C2 C3 C4 -0.54(12)
C2 C1 C6 C5 -2.29(12)
C2 C1 C7 O1 -20.71(10)
C2 C1 C7 N1 157.28(6)
C2 C3 C4 C5 -1.27(13)
C3 C4 C5 C6 1.27(13)
C4 C5 C6 C1 0.51(13)
C6 C1 C2 C3 2.30(11)
C6 C1 C7 O1 161.59(7)
C6 C1 C7 N1 -20.42(10)
C7 N1 C8 C9 -132.07(6)
C7 N1 C8 C10 104.02(7)
C7 C1 C2 C3 -175.48(7)
C7 C1 C6 C5 175.40(7)
C8 N1 C7 O1 -4.13(10)
C8 N1 C7 C1 177.88(6)
C9 C8 C10 C11 171.64(5)
C9 C8 C10 C12 52.76(7)
C9 C8 C10 C13 -68.96(7)
C10 C8 C9 O2 96.76(7)
C10 C8 C9 O3 -82.85(7)
